data_7710069
loop_
_publ_author_name
'Viau, Lydie'
'Knorr, Michael'
'Knauer, Lena'
'Brieger, Lukas'
'Strohman, Carsten'

_publ_section_title
;
 2,2&#x2019;-Ethylenebis(1,3-dithiane) as polydentate m2-, m4- and
 m5-assembling ligand for the construction of sulphur-rich Cu(I), Hg(II)
 and heterometallic Cu(I)/Hg(II) coordination polymers featuring uncommon
 network architectures
;
_journal_name_full 'Dalton Transactions'
_journal_paper_doi 10.1039/D2DT00800A
_journal_year 2022
_chemical_formula_moiety 'C22 H38 Cu2 Hg2 I6 N4 S4'
_chemical_formula_sum 'C22 H38 Cu2 Hg2 I6 N4 S4'
_chemical_formula_weight 1776.46
_space_group_crystal_system triclinic
_space_group_IT_number 2
_space_group_name_Hall '-P 1'
_space_group_name_H-M_alt 'P -1'
_atom_sites_solution_hydrogens geom
_atom_sites_solution_primary dual
_audit_creation_date 2022-03-28
_audit_creation_method
;
Olex2 1.5-alpha
(compiled 2022.03.08 svn.r54f81f84 for OlexSys, GUI svn.r6487)
;
_audit_update_record
;
2022-03-29 deposited with the CCDC.	2022-04-18 downloaded from the CCDC.
;
_cell_angle_alpha 108.914(3)
_cell_angle_beta 95.043(5)
_cell_angle_gamma 94.515(3)
_cell_formula_units_Z 2
_cell_length_a 9.8483(8)
_cell_length_b 14.9259(16)
_cell_length_c 15.2501(13)
_cell_measurement_reflns_used 2316
_cell_measurement_temperature 100.00
_cell_measurement_theta_max 26.20
_cell_measurement_theta_min 2.66
_cell_volume 2098.7(3)
_computing_cell_refinement 'SAINT V8.40B (Bruker, 2016)'
_computing_data_collection 'APEX4 v2021.10-0 (Bruker, 2021)'
_computing_data_reduction 'SAINT V8.40B (Bruker, 2016)'
_computing_molecular_graphics 'Olex2 1.5-alpha (Dolomanov et al., 2009)'
_computing_publication_material 'Olex2 1.5-alpha (Dolomanov et al., 2009)'
_computing_structure_refinement 'SHELXL 2019/2 (Sheldrick, 2015)'
_computing_structure_solution 'XT  (Sheldrick, 2015)'
_diffrn_ambient_temperature 100.0
_diffrn_detector 'Bruker D8 VENTURE area detector'
_diffrn_detector_area_resol_mean 10.4167
_diffrn_detector_type 'CPAD PHOTON II area detector'
_diffrn_measured_fraction_theta_full 0.999
_diffrn_measured_fraction_theta_max 0.999
_diffrn_measurement_device 'four-circle diffractometer'
_diffrn_measurement_device_type 'Bruker D8 Venture CMOS with Photon 2'
_diffrn_measurement_method '\w and \f scans'
_diffrn_radiation_monochromator 'HELIOS mirror optics'
_diffrn_radiation_probe x-ray
_diffrn_radiation_type MoK\a
_diffrn_radiation_wavelength 0.71073
_diffrn_reflns_av_R_equivalents 0.0705
_diffrn_reflns_av_unetI/netI 0.0137
_diffrn_reflns_Laue_measured_fraction_full 0.999
_diffrn_reflns_Laue_measured_fraction_max 0.999
_diffrn_reflns_limit_h_max 14
_diffrn_reflns_limit_h_min -14
_diffrn_reflns_limit_k_max 22
_diffrn_reflns_limit_k_min -22
_diffrn_reflns_limit_l_max 23
_diffrn_reflns_limit_l_min -23
_diffrn_reflns_number 732333
_diffrn_reflns_point_group_measured_fraction_full 0.999
_diffrn_reflns_point_group_measured_fraction_max 0.999
_diffrn_reflns_theta_full 25.242
_diffrn_reflns_theta_max 32.499
_diffrn_reflns_theta_min 2.347
_diffrn_source 'microfocus sealed X-ray tube'
_diffrn_source_current 1.4
_diffrn_source_power 0.07
_diffrn_source_type 'Incoatec I\ms'
_diffrn_source_voltage 50.0
_diffrn_standards_number 0
_exptl_absorpt_coefficient_mu 12.924
_exptl_absorpt_correction_T_max 0.5699
_exptl_absorpt_correction_T_min 0.2777
_exptl_absorpt_correction_type numerical
_exptl_absorpt_process_details
;
SADABS-2016/2 (Bruker,2016/2) was used for absorption correction.
wR2(int) was 0.1319 before and 0.0771 after correction.
The Ratio of minimum to maximum transmission is 0.4873.
The \l/2 correction factor is Not present.
;
_exptl_crystal_colour colourless
_exptl_crystal_colour_primary colourless
_exptl_crystal_density_diffrn 2.811
_exptl_crystal_description block
_exptl_crystal_F_000 1596
_exptl_crystal_size_max 0.199
_exptl_crystal_size_mid 0.169
_exptl_crystal_size_min 0.142
_refine_diff_density_max 1.202
_refine_diff_density_min -1.432
_refine_diff_density_rms 0.109
_refine_ls_extinction_method none
_refine_ls_goodness_of_fit_ref 1.115
_refine_ls_hydrogen_treatment constr
_refine_ls_matrix_type full
_refine_ls_number_parameters 452
_refine_ls_number_reflns 15174
_refine_ls_number_restraints 0
_refine_ls_restrained_S_all 1.115
_refine_ls_R_factor_all 0.0160
_refine_ls_R_factor_gt 0.0153
_refine_ls_shift/su_max 0.002
_refine_ls_shift/su_mean 0.000
_refine_ls_structure_factor_coef Fsqd
_refine_ls_weighting_details 'w=1/[\s^2^(Fo^2^)+(0.0150P)^2^+1.6135P] where P=(Fo^2^+2Fc^2^)/3'
_refine_ls_weighting_scheme calc
_refine_ls_wR_factor_gt 0.0366
_refine_ls_wR_factor_ref 0.0370
_reflns_Friedel_coverage 0.000
_reflns_number_gt 14710
_reflns_number_total 15174
_reflns_threshold_expression 'I > 2\s(I)'
_cod_data_source_file d2dt00800a2.cif
_cod_data_source_block mo_c0176_0m
_cod_database_code 7710069
_shelx_shelxl_version_number 2018/3
_shelx_space_group_comment
;
The symmetry employed for this shelxl refinement is uniquely defined
by the following loop, which should always be used as a source of
symmetry information in preference to the above space-group names.
They are only intended as comments.
;
_shelx_estimated_absorpt_t_max 0.261
_shelx_estimated_absorpt_t_min 0.183
_olex2_refinement_description
;
1. Fixed Uiso
 At 1.2 times of:
  All C(H) groups, All C(H,H) groups
 At 1.5 times of:
  All C(H,H,H) groups
2. Uiso/Uaniso restraints and constraints
Uanis(I4A) = Uanis(I4B)
3. Others
 Sof(C9B)=Sof(C10B)=Sof(H10A)=Sof(H10B)=Sof(C11B)=Sof(H11A)=Sof(H11B)=
 Sof(H11C)=1-FVAR(1)
 Sof(C9A)=Sof(C10A)=Sof(H10C)=Sof(H10D)=Sof(C11A)=Sof(H11D)=Sof(H11E)=
 Sof(H11F)=FVAR(1)
 Sof(Hg1B)=Sof(Hg2B)=Sof(I2B)=Sof(I3B)=Sof(I4B)=Sof(I5B)=Sof(I6B)=1-FVAR(2)
 Sof(Hg1A)=Sof(Hg2A)=Sof(I2A)=Sof(I3A)=Sof(I4A)=Sof(I5A)=Sof(I6A)=FVAR(2)
4.a Ternary CH refined with riding coordinates:
 C1(H1), C12(H12)
4.b Secondary CH2 refined with riding coordinates:
 C2(H2A,H2B), C3(H3A,H3B), C4(H4A,H4B), C5(H5A,H5B), C7(H7A,H7B), C10B(H10A,
 H10B), C13(H13A,H13B), C14(H14A,H14B), C15(H15A,H15B), C16(H16A,H16B),
 C18(H18A,H18B), C21(H21A,H21B), C10A(H10C,H10D)
4.c Idealised Me refined as rotating group:
 C8(H8A,H8B,H8C), C11B(H11A,H11B,H11C), C19(H19A,H19B,H19C), C22(H22A,H22B,
 H22C), C11A(H11D,H11E,H11F)
;
_olex2_submission_special_instructions 'No special instructions were received'

loop_
_space_group_symop_operation_xyz
'x, y, z'
'-x, -y, -z'

loop_
_atom_site_label
_atom_site_type_symbol
_atom_site_fract_x
_atom_site_fract_y
_atom_site_fract_z
_atom_site_U_iso_or_equiv
_atom_site_adp_type
_atom_site_occupancy
_atom_site_site_symmetry_order
_atom_site_calc_flag
_atom_site_refinement_flags_posn
_atom_site_refinement_flags_adp
_atom_site_refinement_flags_occupancy
_atom_site_disorder_assembly
_atom_site_disorder_group
Hg1A Hg 0.80717(16) 0.78310(10) 0.64587(9) 0.01963(10) Uani 0.697(4) 1 d . . P A 1
Hg1B Hg 0.8017(4) 0.7893(2) 0.6367(2) 0.0190(2) Uani 0.303(4) 1 d . . P A 2
Hg2B Hg 0.6718(4) 0.7051(3) 0.3641(2) 0.0206(3) Uani 0.303(4) 1 d . . P A 2
I1 I 0.99948(2) 0.93986(2) 0.69974(2) 0.01987(2) Uani 1 1 d . . . . .
I2B I 0.6686(4) 0.7294(3) 0.7707(3) 0.0209(4) Uani 0.303(4) 1 d . . P A 2
I3B I 0.8798(3) 0.6415(2) 0.4900(2) 0.0242(6) Uani 0.303(4) 1 d . . P A 2
I4B I 0.5915(3) 0.8354(2) 0.5181(2) 0.01549(9) Uani 0.303(4) 1 d . . P A 2
I5B I 0.48500(14) 0.55026(8) 0.29063(12) 0.01650(16) Uani 0.303(4) 1 d . . P A 2
I6B I 0.8137(2) 0.77182(14) 0.25014(14) 0.0238(2) Uani 0.303(4) 1 d . . P A 2
Cu1 Cu 1.21308(2) 0.87986(2) 0.78072(2) 0.01843(4) Uani 1 1 d . . . . .
Cu2 Cu 0.28022(2) 0.62267(2) 0.21641(2) 0.01873(4) Uani 1 1 d . . . . .
S1 S 1.36680(4) 1.01439(3) 0.82667(3) 0.01321(6) Uani 1 1 d . . . . .
S2 S 1.66705(4) 1.07595(3) 0.88634(3) 0.01889(7) Uani 1 1 d . . . . .
S3 S 0.12807(4) 0.48752(3) 0.17298(3) 0.01356(6) Uani 1 1 d . . . . .
S4 S -0.17076(4) 0.42272(3) 0.11110(3) 0.01876(7) Uani 1 1 d . . . . .
N1 N 1.13704(17) 0.83945(12) 0.87806(11) 0.0227(3) Uani 1 1 d . . . . .
N2 N 1.2743(2) 0.77404(13) 0.68169(15) 0.0318(4) Uani 1 1 d . . . . .
N3 N 0.22640(18) 0.72248(12) 0.32333(12) 0.0239(3) Uani 1 1 d . . . . .
N4 N 0.35323(17) 0.66537(12) 0.11963(12) 0.0232(3) Uani 1 1 d . . . . .
C1 C 1.52882(16) 0.98179(11) 0.86895(11) 0.0141(2) Uani 1 1 d . . . . .
H1 H 1.550830 0.923252 0.820205 0.017 Uiso 1 1 calc R U . . .
C2 C 1.41133(17) 1.01955(12) 0.71525(11) 0.0167(3) Uani 1 1 d . . . . .
H2A H 1.434904 0.956268 0.677832 0.020 Uiso 1 1 calc R U . . .
H2B H 1.330110 1.033483 0.680930 0.020 Uiso 1 1 calc R U . . .
C3 C 1.53106(19) 1.09440(13) 0.72423(12) 0.0207(3) Uani 1 1 d . . . . .
H3A H 1.508767 1.157354 0.763443 0.025 Uiso 1 1 calc R U . . .
H3B H 1.542506 1.097903 0.661538 0.025 Uiso 1 1 calc R U . . .
C4 C 1.66632(18) 1.07428(15) 0.76678(13) 0.0225(3) Uani 1 1 d . . . . .
H4A H 1.740118 1.122354 0.764768 0.027 Uiso 1 1 calc R U . . .
H4B H 1.687832 1.010982 0.727837 0.027 Uiso 1 1 calc R U . . .
C5 C 1.51605(17) 0.95858(11) 0.95851(11) 0.0153(3) Uani 1 1 d . . . . .
H5A H 1.603109 0.936644 0.976663 0.018 Uiso 1 1 calc R U . . .
H5B H 1.442717 0.905028 0.945270 0.018 Uiso 1 1 calc R U . . .
C6 C 1.07752(18) 0.81874(13) 0.93092(13) 0.0202(3) Uani 1 1 d . . . . .
C7 C 0.9960(2) 0.79615(15) 0.99800(14) 0.0239(3) Uani 1 1 d . . . . .
H7A H 1.057989 0.789645 1.049791 0.029 Uiso 1 1 calc R U . . .
H7B H 0.938569 0.734449 0.967056 0.029 Uiso 1 1 calc R U . . .
C8 C 0.9045(3) 0.87330(19) 1.03703(16) 0.0370(5) Uani 1 1 d . . . . .
H8A H 0.842667 0.879497 0.985854 0.055 Uiso 1 1 calc R U . . .
H8B H 0.961397 0.934080 1.069097 0.055 Uiso 1 1 calc R U . . .
H8C H 0.850348 0.856113 1.081315 0.055 Uiso 1 1 calc R U . . .
C9B C 1.2780(4) 0.7097(3) 0.6072(3) 0.0193(8) Uani 0.493(5) 1 d . . P B 2
C10B C 1.2932(4) 0.6290(3) 0.5245(3) 0.0209(7) Uani 0.493(5) 1 d . . P B 2
H10A H 1.307912 0.652692 0.472144 0.025 Uiso 0.493(5) 1 calc R U P B 2
H10B H 1.207091 0.584979 0.506529 0.025 Uiso 0.493(5) 1 calc R U P B 2
C11B C 1.4125(4) 0.5741(3) 0.5402(3) 0.0240(8) Uani 0.493(5) 1 d . . P B 2
H11A H 1.411383 0.516718 0.485649 0.036 Uiso 0.493(5) 1 calc R U P B 2
H11B H 1.403299 0.555755 0.595738 0.036 Uiso 0.493(5) 1 calc R U P B 2
H11C H 1.499398 0.614613 0.549245 0.036 Uiso 0.493(5) 1 calc R U P B 2
C12 C -0.03457(16) 0.51830(11) 0.12979(11) 0.0143(2) Uani 1 1 d . . . . .
H12 H -0.058335 0.576608 0.177984 0.017 Uiso 1 1 calc R U . . .
C13 C 0.08327(18) 0.48105(12) 0.28380(11) 0.0176(3) Uani 1 1 d . . . . .
H13A H 0.164734 0.467670 0.318339 0.021 Uiso 1 1 calc R U . . .
H13B H 0.058128 0.543782 0.321372 0.021 Uiso 1 1 calc R U . . .
C14 C -0.03518(19) 0.40479(13) 0.27344(12) 0.0198(3) Uani 1 1 d . . . . .
H14A H -0.011180 0.342405 0.234118 0.024 Uiso 1 1 calc R U . . .
H14B H -0.047204 0.400534 0.335799 0.024 Uiso 1 1 calc R U . . .
C15 C -0.17038(18) 0.42371(14) 0.23030(12) 0.0212(3) Uani 1 1 d . . . . .
H15A H -0.193329 0.486573 0.269253 0.025 Uiso 1 1 calc R U . . .
H15B H -0.243438 0.374892 0.231785 0.025 Uiso 1 1 calc R U . . .
C16 C -0.01981(17) 0.54094(12) 0.04020(11) 0.0158(3) Uani 1 1 d . . . . .
H16A H 0.050645 0.596370 0.054355 0.019 Uiso 1 1 calc R U . . .
H16B H -0.107905 0.559772 0.019412 0.019 Uiso 1 1 calc R U . . .
C17 C 0.1898(2) 0.77602(14) 0.38675(14) 0.0275(4) Uani 1 1 d . . . . .
C18 C 0.1455(3) 0.84547(16) 0.46777(16) 0.0406(6) Uani 1 1 d . . . . .
H18A H 0.177324 0.831178 0.524690 0.049 Uiso 1 1 calc R U . . .
H18B H 0.043971 0.839736 0.461171 0.049 Uiso 1 1 calc R U . . .
C19 C 0.2005(2) 0.94643(14) 0.47884(14) 0.0267(4) Uani 1 1 d . . . . .
H19A H 0.171786 0.960179 0.421793 0.040 Uiso 1 1 calc R U . . .
H19B H 0.300873 0.953697 0.490050 0.040 Uiso 1 1 calc R U . . .
H19C H 0.164359 0.990895 0.531862 0.040 Uiso 1 1 calc R U . . .
C20 C 0.41951(19) 0.68295(14) 0.06827(14) 0.0227(3) Uani 1 1 d . . . . .
C21 C 0.5119(2) 0.70103(16) 0.00464(17) 0.0287(4) Uani 1 1 d . . . . .
H21A H 0.554796 0.767930 0.030284 0.034 Uiso 1 1 calc R U . . .
H21B H 0.458600 0.692082 -0.056329 0.034 Uiso 1 1 calc R U . . .
C22 C 0.6226(3) 0.6349(2) -0.00958(18) 0.0410(6) Uani 1 1 d . . . . .
H22A H 0.681135 0.647362 -0.054081 0.061 Uiso 1 1 calc R U . . .
H22B H 0.580291 0.568650 -0.034099 0.061 Uiso 1 1 calc R U . . .
H22C H 0.678334 0.645927 0.050222 0.061 Uiso 1 1 calc R U . . .
Hg2A Hg 0.68931(16) 0.70355(11) 0.36300(10) 0.02056(12) Uani 0.697(4) 1 d . . P A 1
I2A I 0.69016(18) 0.73404(14) 0.77437(13) 0.02058(17) Uani 0.697(4) 1 d . . P A 1
I3A I 0.87889(11) 0.63741(9) 0.48849(8) 0.01623(18) Uani 0.697(4) 1 d . . P A 1
I4A I 0.57978(14) 0.82663(9) 0.51997(10) 0.01549(9) Uani 0.697(4) 1 d . . P A 1
I5A I 0.50395(8) 0.54800(3) 0.26771(9) 0.02263(13) Uani 0.697(4) 1 d . . P A 1
I6A I 0.84670(12) 0.78383(5) 0.26692(7) 0.02476(10) Uani 0.697(4) 1 d . . P A 1
C9A C 1.3306(4) 0.7108(2) 0.6451(3) 0.0184(7) Uani 0.507(5) 1 d . . P B 1
C10A C 1.3820(4) 0.6257(2) 0.5853(2) 0.0203(8) Uani 0.507(5) 1 d . . P B 1
H10C H 1.371394 0.574327 0.612929 0.024 Uiso 0.507(5) 1 calc R U P B 1
H10D H 1.481063 0.640075 0.582454 0.024 Uiso 0.507(5) 1 calc R U P B 1
C11A C 1.3069(4) 0.5911(3) 0.4873(3) 0.0229(8) Uani 0.507(5) 1 d . . P B 1
H11D H 1.335695 0.529575 0.451965 0.034 Uiso 0.507(5) 1 calc R U P B 1
H11E H 1.328655 0.637642 0.456238 0.034 Uiso 0.507(5) 1 calc R U P B 1
H11F H 1.207835 0.583657 0.490193 0.034 Uiso 0.507(5) 1 calc R U P B 1

loop_
_atom_site_aniso_label
_atom_site_aniso_U_11
_atom_site_aniso_U_22
_atom_site_aniso_U_33
_atom_site_aniso_U_23
_atom_site_aniso_U_13
_atom_site_aniso_U_12
Hg1A 0.02383(16) 0.02149(16) 0.0130(2) 0.00723(12) -0.00125(14) -0.00354(11)
Hg1B 0.0242(2) 0.0218(3) 0.0115(4) 0.0085(2) -0.0032(3) -0.0013(2)
Hg2B 0.0181(6) 0.0220(2) 0.0186(2) 0.00351(16) 0.0020(3) -0.0013(3)
I1 0.01529(4) 0.01918(5) 0.02165(5) 0.00385(4) -0.00317(4) 0.00015(3)
I2B 0.0254(11) 0.0185(4) 0.0232(6) 0.0102(4) 0.0106(7) 0.0056(6)
I3B 0.0220(9) 0.0293(9) 0.0168(8) 0.0012(5) -0.0035(5) 0.0110(6)
I4B 0.0139(2) 0.0165(2) 0.01567(7) 0.00561(13) 0.00066(12) -0.00062(15)
I5B 0.0145(3) 0.0188(2) 0.0154(4) 0.0047(2) 0.0012(2) 0.00267(16)
I6B 0.0258(5) 0.0245(4) 0.0253(4) 0.0117(3) 0.0083(3) 0.0076(4)
Cu1 0.01648(9) 0.02166(9) 0.01603(9) 0.00551(7) 0.00236(7) -0.00158(7)
Cu2 0.01758(9) 0.01864(9) 0.01905(9) 0.00628(7) 0.00050(7) -0.00132(7)
S1 0.01205(14) 0.01593(15) 0.01115(14) 0.00389(12) 0.00069(11) 0.00221(12)
S2 0.01383(16) 0.0274(2) 0.01561(16) 0.00923(15) -0.00067(13) -0.00281(14)
S3 0.01271(14) 0.01518(15) 0.01242(15) 0.00456(12) 0.00015(11) 0.00117(12)
S4 0.01386(16) 0.0270(2) 0.01539(16) 0.00823(15) 0.00086(13) -0.00180(14)
N1 0.0227(7) 0.0242(7) 0.0191(7) 0.0057(6) 0.0018(5) -0.0030(6)
N2 0.0371(10) 0.0216(7) 0.0417(10) 0.0120(7) 0.0234(8) 0.0065(7)
N3 0.0312(8) 0.0196(7) 0.0199(7) 0.0068(5) 0.0005(6) -0.0015(6)
N4 0.0217(7) 0.0217(7) 0.0255(7) 0.0078(6) 0.0023(6) -0.0014(5)
C1 0.0136(6) 0.0170(6) 0.0124(6) 0.0055(5) 0.0015(5) 0.0037(5)
C2 0.0185(7) 0.0203(7) 0.0111(6) 0.0056(5) 0.0002(5) 0.0014(5)
C3 0.0237(8) 0.0239(8) 0.0160(7) 0.0100(6) 0.0009(6) -0.0021(6)
C4 0.0184(7) 0.0329(9) 0.0179(7) 0.0114(7) 0.0038(6) -0.0017(6)
C5 0.0183(7) 0.0166(6) 0.0128(6) 0.0064(5) 0.0024(5) 0.0048(5)
C6 0.0198(7) 0.0205(7) 0.0182(7) 0.0047(6) 0.0012(6) -0.0003(6)
C7 0.0220(8) 0.0286(9) 0.0231(8) 0.0104(7) 0.0074(6) 0.0008(7)
C8 0.0389(12) 0.0438(13) 0.0262(10) 0.0042(9) 0.0140(9) 0.0139(10)
C9B 0.0188(16) 0.0215(16) 0.0176(17) 0.0069(12) 0.0030(14) 0.0009(12)
C10B 0.0228(16) 0.0217(17) 0.0137(16) 0.0004(15) -0.0001(12) 0.0031(13)
C11B 0.0244(17) 0.0213(17) 0.0273(18) 0.0091(14) 0.0011(14) 0.0060(13)
C12 0.0143(6) 0.0165(6) 0.0136(6) 0.0060(5) 0.0027(5) 0.0037(5)
C13 0.0211(7) 0.0187(7) 0.0123(6) 0.0055(5) -0.0001(5) 0.0000(6)
C14 0.0243(8) 0.0204(7) 0.0157(7) 0.0085(6) 0.0019(6) -0.0015(6)
C15 0.0189(7) 0.0288(8) 0.0171(7) 0.0095(6) 0.0052(6) -0.0008(6)
C16 0.0178(7) 0.0183(7) 0.0138(6) 0.0073(5) 0.0032(5) 0.0057(5)
C17 0.0399(11) 0.0214(8) 0.0197(8) 0.0062(6) 0.0065(7) -0.0059(7)
C18 0.0616(16) 0.0270(10) 0.0254(10) -0.0020(8) 0.0222(10) -0.0134(10)
C19 0.0367(10) 0.0220(8) 0.0204(8) 0.0067(6) 0.0027(7) 0.0010(7)
C20 0.0196(7) 0.0230(8) 0.0272(9) 0.0105(7) 0.0036(6) 0.0016(6)
C21 0.0222(8) 0.0345(10) 0.0372(11) 0.0202(9) 0.0117(8) 0.0041(7)
C22 0.0465(14) 0.0527(15) 0.0327(11) 0.0174(11) 0.0223(10) 0.0258(12)
Hg2A 0.0196(3) 0.02301(13) 0.01726(11) 0.00617(9) 0.00008(15) -0.00340(16)
I2A 0.0229(4) 0.0238(2) 0.01728(13) 0.00852(13) 0.0048(2) 0.0060(2)
I3A 0.0169(3) 0.0175(2) 0.0131(3) 0.00368(18) 0.0013(2) 0.00151(18)
I4A 0.0139(2) 0.0165(2) 0.01567(7) 0.00561(13) 0.00066(12) -0.00062(15)
I5A 0.01706(15) 0.01809(9) 0.0281(3) 0.00407(14) -0.00718(16) 0.00139(9)
I6A 0.0306(3) 0.02200(15) 0.0266(2) 0.01205(14) 0.01181(17) 0.00570(16)
C9A 0.0208(16) 0.0191(14) 0.0145(15) 0.0054(11) 0.0004(13) 0.0000(11)
C10A 0.0229(16) 0.0194(15) 0.0174(15) 0.0042(12) -0.0002(12) 0.0060(12)
C11A 0.0226(16) 0.0271(19) 0.0164(17) 0.0049(16) -0.0008(13) 0.0017(14)

loop_
_atom_type_symbol
_atom_type_description
_atom_type_scat_dispersion_real
_atom_type_scat_dispersion_imag
_atom_type_scat_source
C C 0.0033 0.0016 'International Tables Vol C Tables 4.2.6.8 and 6.1.1.4'
H H 0.0000 0.0000 'International Tables Vol C Tables 4.2.6.8 and 6.1.1.4'
Cu Cu 0.3201 1.2651 'International Tables Vol C Tables 4.2.6.8 and 6.1.1.4'
Hg Hg -2.3894 9.2266 'International Tables Vol C Tables 4.2.6.8 and 6.1.1.4'
I I -0.4742 1.8119 'International Tables Vol C Tables 4.2.6.8 and 6.1.1.4'
N N 0.0061 0.0033 'International Tables Vol C Tables 4.2.6.8 and 6.1.1.4'
S S 0.1246 0.1234 'International Tables Vol C Tables 4.2.6.8 and 6.1.1.4'

loop_
_geom_angle_atom_site_label_1
_geom_angle_atom_site_label_2
_geom_angle_atom_site_label_3
_geom_angle
_geom_angle_site_symmetry_1
_geom_angle_site_symmetry_3
_geom_angle_publ_flag
I1 Hg1A I3A 110.81(6) . . ?
I1 Hg1A I4A 105.29(4) . . ?
I2A Hg1A I1 119.06(6) . . ?
I2A Hg1A I3A 119.01(7) . . ?
I2A Hg1A I4A 107.37(7) . . ?
I3A Hg1A I4A 90.05(5) . . ?
I1 Hg1B I2B 118.34(13) . . ?
I1 Hg1B I3B 111.44(14) . . ?
I1 Hg1B I4B 107.62(11) . . ?
I2B Hg1B I4B 107.48(16) . . ?
I3B Hg1B I2B 114.87(14) . . ?
I3B Hg1B I4B 93.85(12) . . ?
I4B Hg2B I3B 90.73(14) . . ?
I5B Hg2B I3B 103.06(13) . . ?
I5B Hg2B I4B 111.94(13) . . ?
I5B Hg2B I6B 119.71(13) . . ?
I6B Hg2B I3B 107.80(12) . . ?
I6B Hg2B I4B 117.95(15) . . ?
Cu1 I1 Hg1A 102.42(3) . . ?
Cu1 I1 Hg1B 106.07(6) . . ?
Hg1B I3B Hg2B 85.06(12) . . ?
Hg2B I4B Hg1B 89.95(14) . . ?
Cu2 I5B Hg2B 101.39(9) . . ?
S1 Cu1 I1 100.539(15) . . ?
N1 Cu1 I1 104.49(5) . . ?
N1 Cu1 S1 117.88(5) . . ?
N1 Cu1 N2 113.12(7) . . ?
N2 Cu1 I1 106.64(7) . . ?
N2 Cu1 S1 112.34(6) . . ?
S3 Cu2 I5B 95.81(3) . . ?
S3 Cu2 I5A 97.865(19) . . ?
N3 Cu2 I5B 104.52(6) . . ?
N3 Cu2 S3 111.25(5) . . ?
N3 Cu2 I5A 111.18(6) . . ?
N4 Cu2 I5B 106.66(7) . . ?
N4 Cu2 S3 119.11(5) . . ?
N4 Cu2 N3 116.11(7) . . ?
N4 Cu2 I5A 98.53(6) . . ?
C1 S1 Cu1 106.70(5) . . ?
C2 S1 Cu1 101.62(6) . . ?
C2 S1 C1 98.61(7) . . ?
C1 S2 C4 99.20(8) . . ?
C12 S3 Cu2 106.64(5) . . ?
C13 S3 Cu2 103.04(6) . . ?
C13 S3 C12 98.80(8) . . ?
C12 S4 C15 99.01(8) . . ?
C6 N1 Cu1 171.48(17) . . ?
C9B N2 Cu1 162.2(3) . . ?
C9A N2 Cu1 161.2(3) . . ?
C17 N3 Cu2 175.50(17) . . ?
C20 N4 Cu2 165.88(17) . . ?
S1 C1 H1 108.1 . . ?
S2 C1 S1 110.63(8) . . ?
S2 C1 H1 108.1 . . ?
C5 C1 S1 110.78(11) . . ?
C5 C1 S2 111.11(11) . . ?
C5 C1 H1 108.1 . . ?
S1 C2 H2A 108.8 . . ?
S1 C2 H2B 108.8 . . ?
H2A C2 H2B 107.7 . . ?
C3 C2 S1 113.60(11) . . ?
C3 C2 H2A 108.8 . . ?
C3 C2 H2B 108.8 . . ?
C2 C3 H3A 108.8 . . ?
C2 C3 H3B 108.8 . . ?
C2 C3 C4 113.61(15) . . ?
H3A C3 H3B 107.7 . . ?
C4 C3 H3A 108.8 . . ?
C4 C3 H3B 108.8 . . ?
S2 C4 H4A 108.7 . . ?
S2 C4 H4B 108.7 . . ?
C3 C4 S2 114.36(13) . . ?
C3 C4 H4A 108.7 . . ?
C3 C4 H4B 108.7 . . ?
H4A C4 H4B 107.6 . . ?
C1 C5 C5 115.03(16) . 2_877 ?
C1 C5 H5A 108.5 . . ?
C1 C5 H5B 108.5 . . ?
C5 C5 H5A 108.5 2_877 . ?
C5 C5 H5B 108.5 2_877 . ?
H5A C5 H5B 107.5 . . ?
N1 C6 C7 176.7(2) . . ?
C6 C7 H7A 109.4 . . ?
C6 C7 H7B 109.4 . . ?
C6 C7 C8 111.13(18) . . ?
H7A C7 H7B 108.0 . . ?
C8 C7 H7A 109.4 . . ?
C8 C7 H7B 109.4 . . ?
C7 C8 H8A 109.5 . . ?
C7 C8 H8B 109.5 . . ?
C7 C8 H8C 109.5 . . ?
H8A C8 H8B 109.5 . . ?
H8A C8 H8C 109.5 . . ?
H8B C8 H8C 109.5 . . ?
N2 C9B C10B 173.7(4) . . ?
C9B C10B H10A 109.0 . . ?
C9B C10B H10B 109.0 . . ?
C9B C10B C11B 112.8(4) . . ?
H10A C10B H10B 107.8 . . ?
C11B C10B H10A 109.0 . . ?
C11B C10B H10B 109.0 . . ?
C10B C11B H11A 109.5 . . ?
C10B C11B H11B 109.5 . . ?
C10B C11B H11C 109.5 . . ?
H11A C11B H11B 109.5 . . ?
H11A C11B H11C 109.5 . . ?
H11B C11B H11C 109.5 . . ?
S3 C12 H12 108.4 . . ?
S4 C12 S3 110.69(8) . . ?
S4 C12 H12 108.4 . . ?
C16 C12 S3 109.95(11) . . ?
C16 C12 S4 111.06(11) . . ?
C16 C12 H12 108.4 . . ?
S3 C13 H13A 108.9 . . ?
S3 C13 H13B 108.9 . . ?
H13A C13 H13B 107.7 . . ?
C14 C13 S3 113.34(11) . . ?
C14 C13 H13A 108.9 . . ?
C14 C13 H13B 108.9 . . ?
C13 C14 H14A 108.8 . . ?
C13 C14 H14B 108.8 . . ?
H14A C14 H14B 107.7 . . ?
C15 C14 C13 113.61(15) . . ?
C15 C14 H14A 108.8 . . ?
C15 C14 H14B 108.8 . . ?
S4 C15 H15A 108.6 . . ?
S4 C15 H15B 108.6 . . ?
C14 C15 S4 114.57(12) . . ?
C14 C15 H15A 108.6 . . ?
C14 C15 H15B 108.6 . . ?
H15A C15 H15B 107.6 . . ?
C12 C16 C16 114.80(17) . 2_565 ?
C12 C16 H16A 108.6 . . ?
C12 C16 H16B 108.6 . . ?
C16 C16 H16A 108.6 2_565 . ?
C16 C16 H16B 108.6 2_565 . ?
H16A C16 H16B 107.5 . . ?
N3 C17 C18 178.9(2) . . ?
C17 C18 H18A 109.2 . . ?
C17 C18 H18B 109.2 . . ?
C17 C18 C19 112.11(18) . . ?
H18A C18 H18B 107.9 . . ?
C19 C18 H18A 109.2 . . ?
C19 C18 H18B 109.2 . . ?
C18 C19 H19A 109.5 . . ?
C18 C19 H19B 109.5 . . ?
C18 C19 H19C 109.5 . . ?
H19A C19 H19B 109.5 . . ?
H19A C19 H19C 109.5 . . ?
H19B C19 H19C 109.5 . . ?
N4 C20 C21 175.6(2) . . ?
C20 C21 H21A 109.4 . . ?
C20 C21 H21B 109.4 . . ?
C20 C21 C22 111.36(19) . . ?
H21A C21 H21B 108.0 . . ?
C22 C21 H21A 109.4 . . ?
C22 C21 H21B 109.4 . . ?
C21 C22 H22A 109.5 . . ?
C21 C22 H22B 109.5 . . ?
C21 C22 H22C 109.5 . . ?
H22A C22 H22B 109.5 . . ?
H22A C22 H22C 109.5 . . ?
H22B C22 H22C 109.5 . . ?
I4A Hg2A I3A 91.23(6) . . ?
I5A Hg2A I3A 105.34(6) . . ?
I5A Hg2A I4A 110.88(5) . . ?
I6A Hg2A I3A 107.16(5) . . ?
I6A Hg2A I4A 118.10(6) . . ?
I6A Hg2A I5A 119.26(5) . . ?
Hg1A I3A Hg2A 89.31(5) . . ?
Hg2A I4A Hg1A 87.91(6) . . ?
Cu2 I5A Hg2A 104.47(4) . . ?
N2 C9A C10A 169.8(4) . . ?
C9A C10A H10C 109.2 . . ?
C9A C10A H10D 109.2 . . ?
C9A C10A C11A 112.1(3) . . ?
H10C C10A H10D 107.9 . . ?
C11A C10A H10C 109.2 . . ?
C11A C10A H10D 109.2 . . ?
C10A C11A H11D 109.5 . . ?
C10A C11A H11E 109.5 . . ?
C10A C11A H11F 109.5 . . ?
H11D C11A H11E 109.5 . . ?
H11D C11A H11F 109.5 . . ?
H11E C11A H11F 109.5 . . ?

loop_
_geom_bond_atom_site_label_1
_geom_bond_atom_site_label_2
_geom_bond_distance
_geom_bond_site_symmetry_2
_geom_bond_publ_flag
Hg1A I1 2.7421(14) . ?
Hg1A I2A 2.627(3) . ?
Hg1A I3A 2.8538(19) . ?
Hg1A I4A 3.067(2) . ?
Hg1B I1 2.711(3) . ?
Hg1B I2B 2.858(6) . ?
Hg1B I3B 2.799(5) . ?
Hg1B I4B 2.898(5) . ?
Hg2B I3B 3.095(5) . ?
Hg2B I4B 2.744(5) . ?
Hg2B I5B 2.696(4) . ?
Hg2B I6B 2.701(4) . ?
I1 Cu1 2.7035(3) . ?
I5B Cu2 2.6928(11) . ?
Cu1 S1 2.2885(5) . ?
Cu1 N1 1.9578(17) . ?
Cu1 N2 1.9756(18) . ?
Cu2 S3 2.2883(5) . ?
Cu2 N3 1.9648(17) . ?
Cu2 N4 1.9560(17) . ?
Cu2 I5A 2.7125(6) . ?
S1 C1 1.8285(16) . ?
S1 C2 1.8154(16) . ?
S2 C1 1.8144(17) . ?
S2 C4 1.8148(18) . ?
S3 C12 1.8268(16) . ?
S3 C13 1.8139(17) . ?
S4 C12 1.8120(17) . ?
S4 C15 1.8128(18) . ?
N1 C6 1.142(2) . ?
N2 C9B 1.233(4) . ?
N2 C9A 1.142(4) . ?
N3 C17 1.144(3) . ?
N4 C20 1.142(3) . ?
C1 H1 1.0000 . ?
C1 C5 1.527(2) . ?
C2 H2A 0.9900 . ?
C2 H2B 0.9900 . ?
C2 C3 1.524(2) . ?
C3 H3A 0.9900 . ?
C3 H3B 0.9900 . ?
C3 C4 1.524(3) . ?
C4 H4A 0.9900 . ?
C4 H4B 0.9900 . ?
C5 C5 1.532(3) 2_877 ?
C5 H5A 0.9900 . ?
C5 H5B 0.9900 . ?
C6 C7 1.459(3) . ?
C7 H7A 0.9900 . ?
C7 H7B 0.9900 . ?
C7 C8 1.519(3) . ?
C8 H8A 0.9800 . ?
C8 H8B 0.9800 . ?
C8 H8C 0.9800 . ?
C9B C10B 1.463(6) . ?
C10B H10A 0.9900 . ?
C10B H10B 0.9900 . ?
C10B C11B 1.530(5) . ?
C11B H11A 0.9800 . ?
C11B H11B 0.9800 . ?
C11B H11C 0.9800 . ?
C12 H12 1.0000 . ?
C12 C16 1.526(2) . ?
C13 H13A 0.9900 . ?
C13 H13B 0.9900 . ?
C13 C14 1.524(2) . ?
C14 H14A 0.9900 . ?
C14 H14B 0.9900 . ?
C14 C15 1.520(3) . ?
C15 H15A 0.9900 . ?
C15 H15B 0.9900 . ?
C16 C16 1.529(3) 2_565 ?
C16 H16A 0.9900 . ?
C16 H16B 0.9900 . ?
C17 C18 1.459(3) . ?
C18 H18A 0.9900 . ?
C18 H18B 0.9900 . ?
C18 C19 1.511(3) . ?
C19 H19A 0.9800 . ?
C19 H19B 0.9800 . ?
C19 H19C 0.9800 . ?
C20 C21 1.459(3) . ?
C21 H21A 0.9900 . ?
C21 H21B 0.9900 . ?
C21 C22 1.511(3) . ?
C22 H22A 0.9800 . ?
C22 H22B 0.9800 . ?
C22 H22C 0.9800 . ?
Hg2A I3A 3.0017(19) . ?
Hg2A I4A 2.861(2) . ?
Hg2A I5A 2.7411(16) . ?
Hg2A I6A 2.6890(16) . ?
C9A C10A 1.461(5) . ?
C10A H10C 0.9900 . ?
C10A H10D 0.9900 . ?
C10A C11A 1.514(5) . ?
C11A H11D 0.9800 . ?
C11A H11E 0.9800 . ?
C11A H11F 0.9800 . ?

loop_
_geom_torsion_atom_site_label_1
_geom_torsion_atom_site_label_2
_geom_torsion_atom_site_label_3
_geom_torsion_atom_site_label_4
_geom_torsion
_geom_torsion_site_symmetry_1
_geom_torsion_site_symmetry_2
_geom_torsion_site_symmetry_3
_geom_torsion_site_symmetry_4
_geom_torsion_publ_flag
Cu1 S1 C1 S2 169.05(6) . . . . ?
Cu1 S1 C1 C5 -67.28(11) . . . . ?
Cu1 S1 C2 C3 -170.76(11) . . . . ?
Cu1 N2 C9A C10A 156.4(16) . . . . ?
Cu2 S3 C12 S4 -170.65(6) . . . . ?
Cu2 S3 C12 C16 66.27(11) . . . . ?
Cu2 S3 C13 C14 170.92(11) . . . . ?
S1 C1 C5 C5 -62.5(2) . . . 2_877 ?
S1 C2 C3 C4 64.77(18) . . . . ?
S2 C1 C5 C5 60.9(2) . . . 2_877 ?
S3 C12 C16 C16 60.5(2) . . . 2_565 ?
S3 C13 C14 C15 -64.67(18) . . . . ?
S4 C12 C16 C16 -62.4(2) . . . 2_565 ?
N2 C9A C10A C11A 14(2) . . . . ?
C1 S1 C2 C3 -61.62(14) . . . . ?
C1 S2 C4 C3 59.77(15) . . . . ?
C2 S1 C1 S2 64.09(9) . . . . ?
C2 S1 C1 C5 -172.24(11) . . . . ?
C2 C3 C4 S2 -63.66(19) . . . . ?
C4 S2 C1 S1 -63.14(10) . . . . ?
C4 S2 C1 C5 173.38(12) . . . . ?
C12 S3 C13 C14 61.44(14) . . . . ?
C12 S4 C15 C14 -59.90(15) . . . . ?
C13 S3 C12 S4 -64.12(9) . . . . ?
C13 S3 C12 C16 172.81(11) . . . . ?
C13 C14 C15 S4 63.94(18) . . . . ?
C15 S4 C12 S3 62.99(10) . . . . ?
C15 S4 C12 C16 -174.57(11) . . . . ?
